data_2003404
loop_
_publ_author_name
'Tebbe, K.-F.'
'Kavoosian, A.'

_publ_contact_author
;
    Prof. Dr. K.-F. Tebbe
    Institut f\"ur Anorganische Chemie
    Universit\"at zu K\"oln
    Greinstra\&se 6
    D-50939 K\"oln
    Germany
;
_publ_section_title
;
 Kalium-2,2-Crypt-triiodid
;
_journal_issue 4
_journal_name_full 'Acta Crystallographica Section C'
_journal_page_first 562
_journal_page_last 565
_journal_paper_doi 10.1107/S010827019401005X
_journal_volume 51
_journal_year 1995
_chemical_compound_source
;
erstmalige Darstellung im st\"ochiometrischen Ansatz aus den Komponenten
KI, I~2~, 2.2-Crypt.
;
_chemical_formula_analytical '(K 1+), (C12 H26 N2 O4), (I3 1-)'
_chemical_formula_moiety '(K 1+), (C12 H26 N2 O4), (I3 1-)'
_chemical_formula_structural '(K 1+), (C12 H26 N2 O4), (I3 1-)'
_chemical_formula_sum 'C12 H26 I3 K N2 O4'
_chemical_formula_weight 682.16(1)
_chemical_name_common Kalium(2.2-Crypt)triiodid
_chemical_name_systematic
;
Kalium-1,4,10,13-Tetraoxa-7,16-diazacyclooctadecan-triiodid
;
_space_group_IT_number 15
_symmetry_cell_setting monoclinic
_symmetry_space_group_name_Hall '-C 2yc'
_symmetry_space_group_name_H-M 'C 1 2/c 1'
_audit_creation_method SHELXL93
_cell_angle_alpha 90
_cell_angle_beta 105.60(2)
_cell_angle_gamma 90
_cell_formula_units_Z 4
_cell_length_a 15.121(2)
_cell_length_b 8.475(2)
_cell_length_c 18.357(2)
_cell_measurement_reflns_used 24
_cell_measurement_temperature 293(2)
_cell_measurement_theta_max 22.30
_cell_measurement_theta_min 10.63
_cell_volume 2265.8(7)
_computing_cell_refinement 'CAD4 Software (Enraf-Nonius, 1977)'
_computing_data_collection 'CAD4 Software (Enraf-Nonius, 1977)'
_computing_data_reduction
;
BEGIN, STDPLT, CHORT, PSI, EAC
(SDP-Plus V1.1B, Frenz, 1978)
;
_computing_molecular_graphics 'SCHAKAL88 (Keller, 1988)'
_computing_publication_material
;
ORFFE4 (Busing, Martin, Levy, Brown, Johnson & Thiessen, 1977),
PARST (Nardelli, 1983),
KRISTALL-ST (Tebbe, 1992)
;
_computing_structure_refinement 'SHELXL93  (Sheldrick, 1994)'
_computing_structure_solution 'SHELXS86  (Sheldrick, 1985)'
_diffrn_ambient_temperature 293(2)
_diffrn_measurement_device 'Enraf-Nonius CAD4 diffractometer'
_diffrn_measurement_method \w/\q
_diffrn_radiation_monochromator Graphit
_diffrn_radiation_source R\"ontgenr\"ohre
_diffrn_radiation_type MoK\a
_diffrn_radiation_wavelength 0.71069
_diffrn_reflns_av_R_equivalents 0.0234
_diffrn_reflns_av_sigmaI/netI 0.0341
_diffrn_reflns_limit_h_max 16
_diffrn_reflns_limit_h_min -17
_diffrn_reflns_limit_k_max 10
_diffrn_reflns_limit_k_min -4
_diffrn_reflns_limit_l_max 21
_diffrn_reflns_limit_l_min -21
_diffrn_reflns_number 6031
_diffrn_reflns_theta_max 25
_diffrn_reflns_theta_min 2
_diffrn_standards_decay_% -12.7
_diffrn_standards_interval_time 120
_diffrn_standards_number 3
_exptl_absorpt_coefficient_mu 4.336
_exptl_absorpt_correction_T_max 1
_exptl_absorpt_correction_T_min 0.8473
_exptl_absorpt_correction_type empirical
_exptl_crystal_colour braun
_exptl_crystal_density_diffrn 2.000
_exptl_crystal_description 'schiefes Prisma'
_exptl_crystal_F_000 1288
_exptl_crystal_size_max 0.10
_exptl_crystal_size_mid 0.08
_exptl_crystal_size_min 0.06
_refine_diff_density_max .581
_refine_diff_density_min -.746
_refine_ls_extinction_coef 0.00019(13)
_refine_ls_extinction_method SHELXL93
_refine_ls_goodness_of_fit_all 1.465
_refine_ls_goodness_of_fit_obs 1.534
_refine_ls_hydrogen_treatment refU
_refine_ls_matrix_type full
_refine_ls_number_parameters 105
_refine_ls_number_reflns 1987
_refine_ls_number_restraints 0
_refine_ls_restrained_S_all 1.465
_refine_ls_restrained_S_obs 1.534
_refine_ls_R_factor_all 0.0410
_refine_ls_R_factor_obs 0.0332
_refine_ls_shift/esd_max 0.0005
_refine_ls_shift/esd_mean 0.000
_refine_ls_structure_factor_coef Fsqd
_refine_ls_weighting_details 'w = 1/[\s^2^(F~o~^2^) + 0.0507P)^2^] where'
_refine_ls_weighting_scheme calc
_refine_ls_wR_factor_all 0.1032
_refine_ls_wR_factor_obs 0.1003
_reflns_number_observed 1726
_reflns_number_total 1987
_reflns_observed_criterion F~o~>4\s(F~o~)
_cod_data_source_file se1068.cif
_cod_data_source_block struct1
_cod_depositor_comments
;
The following automatic conversions were performed:

'_refine_ls_weighting_scheme' value 'calc w = 1/[\s^2^(F~o~^2^) +
0.0507P)^2^] where' was changed to 'calc'. New tag
'_refine_ls_weighting_details' was created. The value of the new tag
was set to 'w = 1/[\s^2^(F~o~^2^) + 0.0507P)^2^] where'.

Automatic conversion script
Id: cif_fix_values 3143 2015-03-26 13:38:13Z robertas 
;
_cod_original_sg_symbol_H-M 'C 2/c'
_cod_database_code 2003404

loop_
_symmetry_equiv_pos_as_xyz
'x, y, z'
'-x, y, -z+1/2'
'x+1/2, y+1/2, z'
'-x+1/2, y+1/2, -z+1/2'
'-x, -y, -z'
'x, -y, z-1/2'
'-x+1/2, -y+1/2, -z'
'x+1/2, -y+1/2, z-1/2'

loop_
_atom_site_aniso_label
_atom_site_aniso_U_11
_atom_site_aniso_U_12
_atom_site_aniso_U_13
_atom_site_aniso_U_22
_atom_site_aniso_U_23
_atom_site_aniso_U_33
I1 0.0671(3) 0.0053(2) 0.0341(2) 0.0522(3) 0.0014(2) 0.0696(3)
I2 0.0804(3) -0.0298(3) 0.0279(2) 0.1159(5) -0.0190(2) 0.0831(3)
K 0.0618(8) -0.0178(7) -0.0073(5) 0.0623(10) 0.0076(6) 0.0419(6)
N1 0.054(2) -0.013(2) 0.0039(15) 0.049(2) 0.009(2) 0.043(2)
C2 0.101(5) -0.050(4) -0.012(4) 0.097(5) 0.045(4) 0.109(5)
C3 0.121(6) -0.039(4) -0.030(4) 0.061(4) 0.010(3) 0.100(5)
O4 0.070(2) -0.021(2) -0.002(2) 0.062(2) -0.001(2) 0.059(2)
C5 0.066(3) -0.017(3) -0.009(2) 0.076(4) -0.014(3) 0.054(3)
C6 0.048(2) 0.000(3) -0.011(2) 0.091(4) -0.010(2) 0.043(2)
O7 0.064(2) 0.004(2) 0.0025(15) 0.089(3) 0.003(2) 0.060(2)
C8 0.062(3) 0.010(3) 0.003(2) 0.078(4) 0.016(2) 0.041(2)
C9 0.080(4) 0.004(3) 0.011(2) 0.087(4) 0.022(3) 0.052(3)

loop_
_atom_site_label
_atom_site_occupancy
_atom_site_fract_x
_atom_site_fract_y
_atom_site_fract_z
_atom_site_U_iso_or_equiv
_atom_site_thermal_displace_type
_atom_site_calc_flag
_atom_site_refinement_flags
_atom_site_type_symbol
I1 1 .75 .25 .5 0.0599(2) Uani d S I
I2 1 0.88174(3) 0.32356(7) 0.64366(2) 0.0920(2) Uani d . I
K 1 .5 0 0 0.0595(4) Uani d S K
N1 1 0.4832(3) -0.2890(5) 0.0717(2) 0.0505(9) Uani d . N
H1 1 0.5235(3) -0.3380(5) 0.0511(2) 0.099(6) Uiso calc R H
C2 1 0.3965(5) -0.3621(9) 0.0451(4) 0.110(3) Uani d . C
H2A 1 0.3514(5) -0.3062(9) 0.0641(4) 0.099(6) Uiso calc R H
H2B 1 0.3997(5) -0.4701(9) 0.0631(4) 0.099(6) Uiso calc R H
C3 1 0.3692(6) -0.3603(8) -0.0378(4) 0.106(3) Uani d . C
H3A 1 0.4163(6) -0.4107(8) -0.0565(4) 0.099(6) Uiso calc R H
H3B 1 0.3127(6) -0.4196(8) -0.0563(4) 0.099(6) Uiso calc R H
O4 1 0.3559(2) -0.2050(5) -0.0653(2) 0.0669(9) Uani d . O
C5 1 0.3213(4) -0.1990(8) -0.1458(3) 0.0703(14) Uani d . C
H5A 1 0.2629(4) -0.2537(8) -0.1613(3) 0.099(6) Uiso calc R H
H5B 1 0.3639(4) -0.2510(8) -0.1691(3) 0.099(6) Uiso calc R H
C6 1 0.3092(3) -0.0306(7) -0.1708(2) 0.0650(14) Uani d . C
H6A 1 0.2799(3) -0.0263(7) -0.2247(2) 0.099(6) Uiso calc R H
H6B 1 0.2696(3) 0.0226(7) -0.1448(2) 0.099(6) Uiso calc R H
O7 1 0.3974(2) 0.0494(5) -0.1545(2) 0.0738(11) Uani d . O
C8 1 0.3906(3) 0.2142(7) -0.1740(2) 0.0624(14) Uani d . C
H8A 1 0.3497(3) 0.2659(7) -0.1488(2) 0.099(6) Uiso calc R H
H8B 1 0.3647(3) 0.2256(7) -0.2281(2) 0.099(6) Uiso calc R H
C9 1 0.4821(4) 0.2914(8) -0.1513(3) 0.074(2) Uani d . C
H9A 1 0.5242(4) 0.2363(8) -0.1741(3) 0.099(6) Uiso calc R H
H9B 1 0.4769(4) 0.3996(8) -0.1691(3) 0.099(6) Uiso calc R H

loop_
_atom_type_symbol
_atom_type_description
_atom_type_scat_source
_atom_type_scat_dispersion_real
_atom_type_scat_dispersion_imag
O O 'International Tables Vol C Tables 4.2.6.8 and 6.1.1.4' .0106 .0060
N N 'International Tables Vol C Tables 4.2.6.8 and 6.1.1.4' .0061 .0033
C C 'International Tables Vol C Tables 4.2.6.8 and 6.1.1.4' .0033 .0016
H H 'International Tables Vol C Tables 4.2.6.8 and 6.1.1.4' .0000 .0000
I I 'International Tables Vol C Tables 4.2.6.8 and 6.1.1.4' -.4742 1.811
K K 'International Tables Vol C Tables 4.2.6.8 and 6.1.1.4' .2009 .2494

loop_
_geom_angle_atom_site_label_1
_geom_angle_atom_site_label_2
_geom_angle_atom_site_label_3
_geom_angle_site_symmetry_1
_geom_angle_site_symmetry_3
_geom_angle
I2 I1 I2 . 7_656 180.0000(10)
C2 N1 C9 . 5_655 113.8(5)
N1 C2 C3 . . 109.4(6)
O4 C3 C2 . . 110.8(6)
C3 O4 C5 . . 112.4(5)
O4 C5 C6 . . 109.4(4)
O7 C6 C5 . . 110.6(4)
C8 O7 C6 . . 113.6(4)
O7 C8 C9 . . 111.0(4)
N1 C9 C8 5_655 . 110.0(4)
C2 N1 K . . 114.2(3)
C9 N1 K 5_655 . 116.1(3)
C3 O4 K . . 114.2(3)
C5 O4 K . . 116.6(3)
C8 O7 K . . 111.7(3)
C6 O7 K . . 110.9(3)
O4 K N1 . . 60.19(10)
O4 K O7 . . 61.00(11)
N1 K O7 . . 119.60(11)
O4 K I2 . 8_455 94.76(9)
N1 K I2 . 8_455 84.34(9)
O7 K I2 . 8_455 113.04(8)

loop_
_geom_bond_atom_site_label_1
_geom_bond_atom_site_label_2
_geom_bond_site_symmetry_2
_geom_bond_distance
I1 I2 . 2.9131(8)
K N1 . 2.824(4)
K O4 . 2.792(3)
K O7 . 2.873(3)
N1 C2 . 1.413(7)
C2 C3 . 1.465(9)
C3 O4 . 1.404(8)
O4 C5 . 1.429(6)
C5 C6 . 1.495(9)
C6 O7 . 1.455(6)
O7 C8 . 1.439(7)
C8 C9 . 1.485(8)
C9 N1 5_655 1.413(6)
K I2 8_455 3.8633(7)

loop_
_geom_contact_atom_site_label_1
_geom_contact_atom_site_label_2
_geom_contact_distance
_geom_contact_site_symmetry_2
I2 I2 5.826(2) 2_756
I2 I2 4.530(2) 7_656
I2 N1 4.555(4) 8_454
I1 N1 4.579(4) 4_654
I1 C3 3.913(8) 2_665
I1 C2 3.923(8) 2_665
I1 O7 4.170(4) 3_556
I1 O7 3.807(4) 4_655
I1 H22 3.269(8) 2_665
I1 H32 3.214(8) 2_665
N1 H12 3.97(10) 5_665
N1 H31 3.015(9) 5_665
C9 H91 3.215(8) 2_654
C8 H51 3.291(6) 4_554
O4 H21 3.142(9) 7_545
O4 H32 3.957(9) 7_545
H11 H31 2.307(8) 5_645
H51 H82 2.402(6) 4_545

loop_
_geom_torsion_atom_site_label_1
_geom_torsion_atom_site_label_2
_geom_torsion_atom_site_label_3
_geom_torsion_atom_site_label_4
_geom_torsion_site_symmetry_1
_geom_torsion_site_symmetry_4
_geom_torsion
N1 K O4 C3 . . -17.6(5)
N1 K O4 C5 . . -151.5(4)
N1 K O7 C6 . . 33.5(4)
N1 K O7 C8 . . 161.4(3)
O4 K N1 C2 . . -15.8(5)
O4 K N1 C2 5_655 . 164.2(5)
O4 K O7 C6 5_655 . -160.9(3)
O4 K O7 C8 . . 147.0(3)
O7 K N1 C2 . . -30.3(5)
O7 K N1 C9 5_655 5_655 14.3(3)
N1 K N1 C2 5_655 . -12.E1(5)
N1 K N1 C9 5_655 5_655 10.E1(5)
K N1 C2 C3 . . 46.4(8)
C2 C3 O4 K . . 49.4(8)
K O4 C5 C6 . . -45.3(5)
C5 C6 O7 K . . -50.4(4)
K O7 C8 C9 . . 49.8(5)
N1 C2 C3 O4 . . -64.8(9)
C2 C3 O4 C5 . . -174.8(6)
C3 O4 C5 C6 . . -179.9(5)
O4 C5 C6 O7 . . 65.0(6)
C5 C6 O7 C8 . . -177.3(4)
C6 O7 C8 C9 . . 176.2(4)
C9 N1 C2 C3 5_655 . -177.2(6)
O7 C8 C9 N1 . 5_655 -64.7(6)
